data_8106139
loop_
_publ_author_name
'Han, Xue-Feng'
'Yang, Qing-Wen'
'Yang, Miao'
'Wu, Wei-Na'

_publ_section_title
;
 Crystal structure of
 {5,5&#x2032;-((propane-1,3-diylbis(azanylylidene))bis(methanylylidene))bis(3-(ethoxycarbonyl)-2,4-dimethylpyrrol-1-ido)-\k4
 N,N&#x2032;,N&#x2032;&#x2032;,N&#x2032;&#x2032;&#x2032;}zinc(II),
 C23H30N4O4Cu
;
_journal_issue 2
_journal_name_full 'Zeitschrift f\"ur Kristallographie - New Crystal Structures'
_journal_page_first 319
_journal_page_last 320
_journal_paper_doi 10.1515/ncrs-2017-0315
_journal_volume 233
_journal_year 2018
_chemical_formula_sum 'C23 H30 Cu N4 O4'
_chemical_formula_weight 490.05
_space_group_crystal_system triclinic
_space_group_IT_number 2
_space_group_name_Hall '-P 1'
_space_group_name_H-M_alt 'P -1'
_atom_sites_solution_hydrogens geom
_cell_angle_alpha 95.766(7)
_cell_angle_beta 98.007(7)
_cell_angle_gamma 101.595(13)
_cell_formula_units_Z 2
_cell_length_a 7.746(6)
_cell_length_b 12.344(9)
_cell_length_c 12.655(9)
_cell_measurement_temperature 296(2)
_cell_volume 1163.4(15)
_computing_structure_refinement 'SHELXL-2017/1 (Sheldrick, 2017)'
_diffrn_ambient_temperature 296(2)
_diffrn_measured_fraction_theta_full 0.997
_diffrn_measured_fraction_theta_max 0.996
_diffrn_measurement_device_type 'CCD area detector'
_diffrn_measurement_method 'phi and omega scans'
_diffrn_radiation_type MoK\a
_diffrn_radiation_wavelength 0.71073
_diffrn_reflns_av_R_equivalents 0.0657
_diffrn_reflns_av_unetI/netI 0.0672
_diffrn_reflns_Laue_measured_fraction_full 0.997
_diffrn_reflns_Laue_measured_fraction_max 0.996
_diffrn_reflns_limit_h_max 10
_diffrn_reflns_limit_h_min -9
_diffrn_reflns_limit_k_max 16
_diffrn_reflns_limit_k_min -16
_diffrn_reflns_limit_l_max 16
_diffrn_reflns_limit_l_min -16
_diffrn_reflns_number 12470
_diffrn_reflns_point_group_measured_fraction_full 0.997
_diffrn_reflns_point_group_measured_fraction_max 0.996
_diffrn_reflns_theta_full 25.242
_diffrn_reflns_theta_max 27.490
_diffrn_reflns_theta_min 1.639
_exptl_absorpt_coefficient_mu 0.975
_exptl_absorpt_correction_type multi-scan
_exptl_absorpt_process_details sadabs
_exptl_crystal_colour brown
_exptl_crystal_density_diffrn 1.399
_exptl_crystal_description block
_exptl_crystal_F_000 514
_exptl_crystal_size_max 0.200
_exptl_crystal_size_mid 0.160
_exptl_crystal_size_min 0.150
_refine_diff_density_max 0.670
_refine_diff_density_min -0.684
_refine_diff_density_rms 0.145
_refine_ls_extinction_coef .
_refine_ls_extinction_method none
_refine_ls_goodness_of_fit_ref 1.044
_refine_ls_hydrogen_treatment constr
_refine_ls_matrix_type full
_refine_ls_number_parameters 305
_refine_ls_number_reflns 5310
_refine_ls_number_restraints 6
_refine_ls_restrained_S_all 1.054
_refine_ls_R_factor_all 0.0758
_refine_ls_R_factor_gt 0.0550
_refine_ls_shift/su_max 0.001
_refine_ls_shift/su_mean 0.000
_refine_ls_structure_factor_coef Fsqd
_refine_ls_weighting_details 'w=1/[\s^2^(Fo^2^)+(0.0801P)^2^+0.3106P] where P=(Fo^2^+2Fc^2^)/3'
_refine_ls_weighting_scheme calc
_refine_ls_wR_factor_gt 0.1434
_refine_ls_wR_factor_ref 0.1616
_reflns_Friedel_coverage 0.000
_reflns_Friedel_fraction_full .
_reflns_Friedel_fraction_max .
_reflns_number_gt 4099
_reflns_number_total 5310
_reflns_threshold_expression 'I > 2\s(I)'
_cod_data_source_file suppl_ncrs-2017-0315_suppl.cif
_cod_data_source_block z
_cod_database_code 8106139
_shelx_space_group_comment
;
The symmetry employed for this shelxl refinement is uniquely defined
by the following loop, which should always be used as a source of
symmetry information in preference to the above space-group names.
They are only intended as comments.
;
_shelx_estimated_absorpt_t_min 0.829
_shelx_estimated_absorpt_t_max 0.868

loop_
_space_group_symop_operation_xyz
'x, y, z'
'-x, -y, -z'

loop_
_atom_site_label
_atom_site_type_symbol
_atom_site_fract_x
_atom_site_fract_y
_atom_site_fract_z
_atom_site_U_iso_or_equiv
_atom_site_adp_type
_atom_site_occupancy
_atom_site_site_symmetry_order
_atom_site_calc_flag
_atom_site_refinement_flags_posn
_atom_site_refinement_flags_adp
_atom_site_refinement_flags_occupancy
_atom_site_disorder_assembly
_atom_site_disorder_group
Cu1 Cu 0.52283(5) 0.51864(3) 0.26879(3) 0.03900(16) Uani 1 1 d . . . . .
O1 O -0.0819(4) 0.1584(2) 0.0234(2) 0.0561(7) Uani 1 1 d . . . . .
O2 O -0.0996(5) 0.2388(3) -0.1273(3) 0.0801(10) Uani 1 1 d . . . . .
O3 O 0.7828(7) 0.0999(3) 0.3772(3) 0.1045(14) Uani 1 1 d . . . . .
O4 O 0.7967(5) 0.1575(3) 0.5516(3) 0.0808(10) Uani 1 1 d D . . . .
N1 N 0.3297(4) 0.4329(2) 0.1560(2) 0.0398(6) Uani 1 1 d . . . . .
N2 N 0.5055(4) 0.6401(2) 0.1799(3) 0.0480(7) Uani 1 1 d . . . . .
N3 N 0.6472(4) 0.6234(2) 0.3979(2) 0.0437(7) Uani 1 1 d . . . . .
N4 N 0.6320(4) 0.4110(2) 0.3439(2) 0.0398(6) Uani 1 1 d . . . . .
C1 C -0.2559(7) -0.0151(4) 0.0457(4) 0.0745(13) Uani 1 1 d . . . . .
H1B H -0.346541 -0.078398 0.010909 0.112 Uiso 1 1 calc R U . . .
H1C H -0.295498 0.019143 0.106708 0.112 Uiso 1 1 calc R U . . .
H1A H -0.148002 -0.039018 0.069256 0.112 Uiso 1 1 calc R U . . .
C2 C -0.2213(6) 0.0666(4) -0.0311(4) 0.0703(12) Uani 1 1 d . . . . .
H2A H -0.184334 0.032270 -0.094075 0.084 Uiso 1 1 calc R U . . .
H2B H -0.328770 0.092661 -0.054224 0.084 Uiso 1 1 calc R U . . .
C3 C -0.0289(5) 0.2417(3) -0.0355(3) 0.0476(8) Uani 1 1 d . . . . .
C4 C 0.1158(4) 0.3298(3) 0.0242(3) 0.0390(7) Uani 1 1 d . . . . .
C5 C 0.1845(4) 0.4302(3) -0.0156(3) 0.0407(7) Uani 1 1 d . . . . .
C6 C 0.3126(4) 0.4915(3) 0.0675(3) 0.0375(7) Uani 1 1 d . . . . .
C7 C 0.2081(4) 0.3355(3) 0.1305(3) 0.0381(7) Uani 1 1 d . . . . .
C8 C 0.1285(5) 0.4666(3) -0.1220(3) 0.0493(8) Uani 1 1 d . . . . .
H8A H 0.155598 0.417937 -0.178534 0.074 Uiso 1 1 calc R U . . .
H8B H 0.191704 0.541634 -0.123305 0.074 Uiso 1 1 calc R U . . .
H8C H 0.002358 0.463403 -0.132527 0.074 Uiso 1 1 calc R U . . .
C9 C 0.1787(6) 0.2566(3) 0.2115(3) 0.0525(9) Uani 1 1 d . . . . .
H9A H 0.269417 0.281107 0.273996 0.079 Uiso 1 1 calc R U . . .
H9B H 0.184540 0.183255 0.180928 0.079 Uiso 1 1 calc R U . . .
H9C H 0.063336 0.254550 0.231828 0.079 Uiso 1 1 calc R U . . .
C10 C 0.4089(5) 0.6052(3) 0.0865(3) 0.0444(8) Uani 1 1 d . . . . .
H10 H 0.402254 0.652080 0.033722 0.053 Uiso 1 1 calc R U . . .
C11 C 0.5866(7) 0.7590(3) 0.2090(3) 0.0729(13) Uani 1 1 d D . . . .
H11A H 0.491730 0.798797 0.215127 0.087 Uiso 0.721(11) 1 calc R U P A 1
H11B H 0.645486 0.784742 0.150467 0.087 Uiso 0.721(11) 1 calc R U P A 1
H11C H 0.522523 0.801686 0.163575 0.087 Uiso 0.279(11) 1 calc R U P A 2
H11D H 0.709387 0.772895 0.196546 0.087 Uiso 0.279(11) 1 calc R U P A 2
C12 C 0.7173(8) 0.7896(4) 0.3096(4) 0.063(2) Uani 0.721(11) 1 d D . P A 1
H12A H 0.746445 0.870375 0.324823 0.076 Uiso 0.721(11) 1 calc R U P A 1
H12B H 0.825535 0.766775 0.295590 0.076 Uiso 0.721(11) 1 calc R U P A 1
C12A C 0.5823(18) 0.7960(9) 0.3232(5) 0.055(5) Uani 0.279(11) 1 d D . P A 2
H12C H 0.633526 0.875524 0.336605 0.066 Uiso 0.279(11) 1 calc R U P A 2
H12D H 0.457603 0.786575 0.331264 0.066 Uiso 0.279(11) 1 calc R U P A 2
C13 C 0.6702(6) 0.7450(3) 0.4103(3) 0.0617(11) Uani 1 1 d D . . . .
H13A H 0.764287 0.778241 0.470452 0.074 Uiso 0.721(11) 1 calc R U P A 1
H13B H 0.560500 0.764841 0.425765 0.074 Uiso 0.721(11) 1 calc R U P A 1
H13C H 0.797300 0.777206 0.420707 0.074 Uiso 0.279(11) 1 calc R U P A 2
H13D H 0.628002 0.767291 0.476085 0.074 Uiso 0.279(11) 1 calc R U P A 2
C14 C 0.7157(5) 0.5735(3) 0.4733(3) 0.0437(8) Uani 1 1 d . . . . .
H14 H 0.769580 0.612310 0.540455 0.052 Uiso 1 1 calc R U . . .
C15 C 0.7055(4) 0.4567(3) 0.4495(3) 0.0396(7) Uani 1 1 d . . . . .
C16 C 0.7705(5) 0.3801(3) 0.5073(3) 0.0433(8) Uani 1 1 d . . . . .
C17 C 0.7412(5) 0.2822(3) 0.4313(3) 0.0455(8) Uani 1 1 d . . . . .
C18 C 0.6567(5) 0.3058(3) 0.3317(3) 0.0418(7) Uani 1 1 d . . . . .
C19 C 0.8600(6) 0.4010(4) 0.6228(3) 0.0566(10) Uani 1 1 d . . . . .
H19A H 0.976269 0.384026 0.627497 0.085 Uiso 1 1 calc R U . . .
H19B H 0.789333 0.354458 0.664364 0.085 Uiso 1 1 calc R U . . .
H19C H 0.871817 0.477952 0.650375 0.085 Uiso 1 1 calc R U . . .
C20 C 0.6122(6) 0.2342(3) 0.2252(3) 0.0580(10) Uani 1 1 d . . . . .
H20A H 0.541423 0.267680 0.174982 0.087 Uiso 1 1 calc R U . . .
H20B H 0.546081 0.161697 0.233051 0.087 Uiso 1 1 calc R U . . .
H20C H 0.720488 0.227201 0.199003 0.087 Uiso 1 1 calc R U . . .
C21 C 0.7753(6) 0.1715(4) 0.4471(4) 0.0628(11) Uani 1 1 d . . . . .
C22 C 0.8274(9) 0.0514(4) 0.5749(6) 0.111(2) Uani 1 1 d D . . . .
H22A H 0.952239 0.058600 0.604320 0.134 Uiso 1 1 calc R U . . .
H22B H 0.799019 -0.000951 0.509240 0.134 Uiso 1 1 calc R U . . .
C23 C 0.7161(16) 0.0102(6) 0.6521(8) 0.189(5) Uani 1 1 d D . . . .
H23A H 0.592478 -0.000566 0.621179 0.283 Uiso 1 1 calc R U . . .
H23B H 0.741720 0.063499 0.716022 0.283 Uiso 1 1 calc R U . . .
H23C H 0.740590 -0.059486 0.670179 0.283 Uiso 1 1 calc R U . . .

loop_
_atom_site_aniso_label
_atom_site_aniso_U_11
_atom_site_aniso_U_22
_atom_site_aniso_U_33
_atom_site_aniso_U_23
_atom_site_aniso_U_13
_atom_site_aniso_U_12
Cu1 0.0414(2) 0.0316(2) 0.0407(2) 0.00373(16) 0.00252(17) 0.00365(16)
O1 0.0517(15) 0.0513(15) 0.0534(16) 0.0046(12) 0.0001(12) -0.0095(12)
O2 0.091(2) 0.0679(19) 0.0566(18) 0.0101(15) -0.0259(17) -0.0148(17)
O3 0.169(4) 0.066(2) 0.091(3) 0.004(2) 0.009(3) 0.066(3)
O4 0.107(3) 0.066(2) 0.083(2) 0.0384(18) 0.020(2) 0.0349(19)
N1 0.0426(15) 0.0350(14) 0.0398(15) 0.0071(11) 0.0028(12) 0.0056(12)
N2 0.0502(17) 0.0346(14) 0.0553(19) 0.0085(13) 0.0022(14) 0.0035(13)
N3 0.0496(16) 0.0304(13) 0.0478(16) -0.0002(12) 0.0082(13) 0.0038(12)
N4 0.0450(15) 0.0361(14) 0.0346(14) -0.0001(11) 0.0021(12) 0.0058(12)
C1 0.061(3) 0.056(3) 0.102(4) 0.007(2) 0.019(3) -0.001(2)
C2 0.056(2) 0.056(2) 0.085(3) 0.007(2) -0.002(2) -0.011(2)
C3 0.0443(19) 0.0457(19) 0.049(2) 0.0004(15) 0.0021(16) 0.0066(16)
C4 0.0406(17) 0.0379(16) 0.0363(16) 0.0014(13) 0.0054(13) 0.0059(14)
C5 0.0416(17) 0.0462(18) 0.0364(17) 0.0065(14) 0.0080(14) 0.0125(15)
C6 0.0366(16) 0.0393(17) 0.0372(17) 0.0096(13) 0.0060(13) 0.0072(13)
C7 0.0373(16) 0.0356(16) 0.0393(17) 0.0047(13) 0.0055(13) 0.0036(13)
C8 0.052(2) 0.058(2) 0.0389(18) 0.0093(16) 0.0039(15) 0.0141(18)
C9 0.060(2) 0.0415(18) 0.048(2) 0.0111(15) 0.0004(17) -0.0043(17)
C10 0.0427(18) 0.0402(17) 0.052(2) 0.0160(15) 0.0102(16) 0.0066(15)
C11 0.091(3) 0.037(2) 0.079(3) 0.016(2) 0.004(3) -0.010(2)
C12 0.074(5) 0.034(3) 0.073(4) 0.003(2) 0.000(3) 0.000(3)
C12A 0.050(9) 0.032(6) 0.089(11) 0.007(6) 0.019(7) 0.020(6)
C13 0.070(3) 0.0351(19) 0.075(3) -0.0091(18) 0.016(2) 0.0068(18)
C14 0.0413(17) 0.0441(18) 0.0393(18) -0.0064(14) 0.0066(14) -0.0002(15)
C15 0.0391(17) 0.0416(17) 0.0358(17) 0.0037(13) 0.0074(13) 0.0035(14)
C16 0.0397(17) 0.0490(19) 0.0399(18) 0.0090(15) 0.0059(14) 0.0054(15)
C17 0.0455(19) 0.0438(18) 0.048(2) 0.0099(15) 0.0061(15) 0.0110(15)
C18 0.0441(18) 0.0365(16) 0.0443(18) 0.0016(14) 0.0070(14) 0.0097(14)
C19 0.056(2) 0.072(3) 0.040(2) 0.0123(18) 0.0028(17) 0.010(2)
C20 0.071(3) 0.047(2) 0.052(2) -0.0058(17) 0.0050(19) 0.0152(19)
C21 0.065(3) 0.054(2) 0.075(3) 0.022(2) 0.007(2) 0.021(2)
C22 0.129(6) 0.087(4) 0.142(6) 0.064(4) 0.026(5) 0.052(4)
C23 0.359(16) 0.091(5) 0.182(8) 0.079(6) 0.155(10) 0.098(8)

loop_
_atom_type_symbol
_atom_type_description
_atom_type_scat_dispersion_real
_atom_type_scat_dispersion_imag
_atom_type_scat_source
C C 0.0033 0.0016 'International Tables Vol C Tables 4.2.6.8 and 6.1.1.4'
H H 0.0000 0.0000 'International Tables Vol C Tables 4.2.6.8 and 6.1.1.4'
Cu Cu 0.3201 1.2651 'International Tables Vol C Tables 4.2.6.8 and 6.1.1.4'
N N 0.0061 0.0033 'International Tables Vol C Tables 4.2.6.8 and 6.1.1.4'
O O 0.0106 0.0060 'International Tables Vol C Tables 4.2.6.8 and 6.1.1.4'

loop_
_geom_angle_atom_site_label_1
_geom_angle_atom_site_label_2
_geom_angle_atom_site_label_3
_geom_angle
_geom_angle_site_symmetry_1
_geom_angle_site_symmetry_3
N1 Cu1 N4 107.44(12) . .
N1 Cu1 N3 160.35(12) . .
N4 Cu1 N3 83.19(12) . .
N1 Cu1 N2 82.94(12) . .
N4 Cu1 N2 158.18(13) . .
N3 Cu1 N2 92.99(13) . .
C3 O1 C2 116.1(3) . .
C21 O4 C22 115.9(4) . .
C7 N1 C6 106.8(3) . .
C7 N1 Cu1 143.1(2) . .
C6 N1 Cu1 110.1(2) . .
C10 N2 C11 119.5(3) . .
C10 N2 Cu1 112.8(2) . .
C11 N2 Cu1 127.6(3) . .
C14 N3 C13 121.4(3) . .
C14 N3 Cu1 112.5(2) . .
C13 N3 Cu1 126.0(3) . .
C18 N4 C15 106.8(3) . .
C18 N4 Cu1 142.8(2) . .
C15 N4 Cu1 110.3(2) . .
C2 C1 H1B 109.5 . .
C2 C1 H1C 109.5 . .
H1B C1 H1C 109.5 . .
C2 C1 H1A 109.5 . .
H1B C1 H1A 109.5 . .
H1C C1 H1A 109.5 . .
O1 C2 C1 107.5(4) . .
O1 C2 H2A 110.2 . .
C1 C2 H2A 110.2 . .
O1 C2 H2B 110.2 . .
C1 C2 H2B 110.2 . .
H2A C2 H2B 108.5 . .
O2 C3 O1 121.1(3) . .
O2 C3 C4 126.0(4) . .
O1 C3 C4 112.9(3) . .
C5 C4 C7 107.6(3) . .
C5 C4 C3 124.0(3) . .
C7 C4 C3 128.3(3) . .
C6 C5 C4 105.1(3) . .
C6 C5 C8 126.3(3) . .
C4 C5 C8 128.6(3) . .
C5 C6 N1 111.3(3) . .
C5 C6 C10 133.3(3) . .
N1 C6 C10 114.7(3) . .
N1 C7 C4 109.2(3) . .
N1 C7 C9 120.8(3) . .
C4 C7 C9 129.8(3) . .
C5 C8 H8A 109.5 . .
C5 C8 H8B 109.5 . .
H8A C8 H8B 109.5 . .
C5 C8 H8C 109.5 . .
H8A C8 H8C 109.5 . .
H8B C8 H8C 109.5 . .
C7 C9 H9A 109.5 . .
C7 C9 H9B 109.5 . .
H9A C9 H9B 109.5 . .
C7 C9 H9C 109.5 . .
H9A C9 H9C 109.5 . .
H9B C9 H9C 109.5 . .
N2 C10 C6 117.4(3) . .
N2 C10 H10 121.3 . .
C6 C10 H10 121.3 . .
N2 C11 C12 116.1(4) . .
N2 C11 C12A 111.1(6) . .
N2 C11 H11A 108.3 . .
C12 C11 H11A 108.3 . .
N2 C11 H11B 108.3 . .
C12 C11 H11B 108.3 . .
H11A C11 H11B 107.4 . .
N2 C11 H11C 109.4 . .
C12A C11 H11C 109.4 . .
N2 C11 H11D 109.4 . .
C12A C11 H11D 109.4 . .
H11C C11 H11D 108.0 . .
C11 C12 C13 119.6(4) . .
C11 C12 H12A 107.4 . .
C13 C12 H12A 107.4 . .
C11 C12 H12B 107.4 . .
C13 C12 H12B 107.4 . .
H12A C12 H12B 107.0 . .
C13 C12A C11 121.0(6) . .
C13 C12A H12C 107.1 . .
C11 C12A H12C 107.1 . .
C13 C12A H12D 107.1 . .
C11 C12A H12D 107.1 . .
H12C C12A H12D 106.8 . .
N3 C13 C12A 118.5(6) . .
N3 C13 C12 110.5(3) . .
N3 C13 H13A 109.6 . .
C12 C13 H13A 109.6 . .
N3 C13 H13B 109.6 . .
C12 C13 H13B 109.6 . .
H13A C13 H13B 108.1 . .
N3 C13 H13C 107.7 . .
C12A C13 H13C 107.7 . .
N3 C13 H13D 107.7 . .
C12A C13 H13D 107.7 . .
H13C C13 H13D 107.1 . .
N3 C14 C15 117.6(3) . .
N3 C14 H14 121.2 . .
C15 C14 H14 121.2 . .
C16 C15 N4 111.9(3) . .
C16 C15 C14 132.8(3) . .
N4 C15 C14 114.9(3) . .
C15 C16 C17 104.4(3) . .
C15 C16 C19 126.3(3) . .
C17 C16 C19 129.2(3) . .
C18 C17 C16 107.6(3) . .
C18 C17 C21 122.8(4) . .
C16 C17 C21 129.5(4) . .
N4 C18 C17 109.2(3) . .
N4 C18 C20 122.3(3) . .
C17 C18 C20 128.3(3) . .
C16 C19 H19A 109.5 . .
C16 C19 H19B 109.5 . .
H19A C19 H19B 109.5 . .
C16 C19 H19C 109.5 . .
H19A C19 H19C 109.5 . .
H19B C19 H19C 109.5 . .
C18 C20 H20A 109.5 . .
C18 C20 H20B 109.5 . .
H20A C20 H20B 109.5 . .
C18 C20 H20C 109.5 . .
H20A C20 H20C 109.5 . .
H20B C20 H20C 109.5 . .
O3 C21 O4 122.3(4) . .
O3 C21 C17 125.9(4) . .
O4 C21 C17 111.8(4) . .
O4 C22 C23 109.5(5) . .
O4 C22 H22A 109.8 . .
C23 C22 H22A 109.8 . .
O4 C22 H22B 109.8 . .
C23 C22 H22B 109.8 . .
H22A C22 H22B 108.2 . .
C22 C23 H23A 109.5 . .
C22 C23 H23B 109.5 . .
H23A C23 H23B 109.5 . .
C22 C23 H23C 109.5 . .
H23A C23 H23C 109.5 . .
H23B C23 H23C 109.5 . .

loop_
_geom_bond_atom_site_label_1
_geom_bond_atom_site_label_2
_geom_bond_distance
_geom_bond_site_symmetry_2
Cu1 N1 1.965(3) .
Cu1 N4 1.965(3) .
Cu1 N3 1.977(3) .
Cu1 N2 1.977(3) .
O1 C3 1.361(5) .
O1 C2 1.438(5) .
O2 C3 1.208(5) .
O3 C21 1.203(6) .
O4 C21 1.342(6) .
O4 C22 1.429(4) .
N1 C7 1.349(4) .
N1 C6 1.399(4) .
N2 C10 1.289(5) .
N2 C11 1.463(5) .
N3 C14 1.297(5) .
N3 C13 1.464(4) .
N4 C18 1.347(4) .
N4 C15 1.392(4) .
C1 C2 1.482(6) .
C1 H1B 0.9600 .
C1 H1C 0.9600 .
C1 H1A 0.9600 .
C2 H2A 0.9700 .
C2 H2B 0.9700 .
C3 C4 1.456(5) .
C4 C5 1.416(5) .
C4 C7 1.421(5) .
C5 C6 1.382(5) .
C5 C8 1.497(5) .
C6 C10 1.430(5) .
C7 C9 1.493(5) .
C8 H8A 0.9600 .
C8 H8B 0.9600 .
C8 H8C 0.9600 .
C9 H9A 0.9600 .
C9 H9B 0.9600 .
C9 H9C 0.9600 .
C10 H10 0.9300 .
C11 C12 1.477(4) .
C11 C12A 1.479(5) .
C11 H11A 0.9700 .
C11 H11B 0.9700 .
C11 H11C 0.9700 .
C11 H11D 0.9700 .
C12 C13 1.500(4) .
C12 H12A 0.9700 .
C12 H12B 0.9700 .
C12A C13 1.476(5) .
C12A H12C 0.9700 .
C12A H12D 0.9700 .
C13 H13A 0.9700 .
C13 H13B 0.9700 .
C13 H13C 0.9700 .
C13 H13D 0.9700 .
C14 C15 1.427(5) .
C14 H14 0.9300 .
C15 C16 1.382(5) .
C16 C17 1.426(5) .
C16 C19 1.501(5) .
C17 C18 1.422(5) .
C17 C21 1.471(5) .
C18 C20 1.491(5) .
C19 H19A 0.9600 .
C19 H19B 0.9600 .
C19 H19C 0.9600 .
C20 H20A 0.9600 .
C20 H20B 0.9600 .
C20 H20C 0.9600 .
C22 C23 1.455(5) .
C22 H22A 0.9700 .
C22 H22B 0.9700 .
C23 H23A 0.9600 .
C23 H23B 0.9600 .
C23 H23C 0.9600 .
